data_1537345
loop_
_publ_author_name
'Grandjean, D.'
'Weiss, R.'

_publ_section_title
;
 Etude structurale des complexes oxofluores et oxoperoxofluores du
 molybdene V et VI. III. - Structure cristalline du
 dioxotetrafluoromolybdate de potassium a une molecule d'eau
;
_journal_name_full 'Bulletin de la Societe Chimique de France (Vol=Year)'
_journal_page_first 3049
_journal_page_last 3054
_journal_volume 1967
_journal_year 1967
_chemical_formula_sum 'F4 H2 K2 Mo O3'
_chemical_name_systematic 'K2 (Mo O2 F4) (H2 O)'
_space_group_IT_number 14
_symmetry_space_group_name_Hall '-P 2ybc'
_symmetry_space_group_name_H-M 'P 1 21/c 1'
_cell_angle_alpha 90
_cell_angle_beta 96.27
_cell_angle_gamma 90
_cell_formula_units_Z 4
_cell_length_a 6.214
_cell_length_b 6.192
_cell_length_c 18.079
_cell_volume 691.466
_citation_journal_id_ASTM BSCFAS
_cod_data_source_file Grandjean_BSCFAS_1967_366.cif
_cod_data_source_block H2F4K2Mo1O3
_cod_original_cell_volume 691.4662
_cod_original_formula_sum 'H2 F4 K2 Mo1 O3'
_cod_database_code 1537345

loop_
_symmetry_equiv_pos_as_xyz
x,y,z
-x,y+1/2,-z+1/2
-x,-y,-z
x,-y-1/2,z-1/2

loop_
_atom_site_label
_atom_site_type_symbol
_atom_site_fract_x
_atom_site_fract_y
_atom_site_fract_z
_atom_site_occupancy
_atom_site_U_iso_or_equiv
Mo1 Mo+6 0.2131 0.1611 0.1323 1 0.0
O1 O-2 0.216 0.164 0.03317 1 0.0
F4 F-1 0.012 0.402 0.134 1 0.0
K1 K+1 0.3099 0.1572 0.4011 1 0.0
F1 F-1 0.219 0.179 0.2431 1 0.0
K2 K+1 0.757 0.1516 0.2505 1 0.0
F2 F-1 0.449 0.363 0.156 1 0.0
O2 O-2 0.002 -0.022 0.132 1 0.0
O3 O-2 0.715 0.176 0.491 1 0.0
F3 F-1 0.433 -0.057 0.154 1 0.0
